data_4115902
loop_
_publ_author_name
'Hormuzd R. Mulla'
'Arthur Cammers-Goodwin'

_publ_section_title
;
 Stability of a Minimalist, Aromatic Cluster in Aqueous Mixtures of Fluoro
 Alcohol
;
_journal_name_full 'Journal of the American Chemical Society'
_journal_page_first 738
_journal_page_last 739
_journal_paper_doi 10.1021/ja993363b
_journal_volume 122
_journal_year 2000
_chemical_formula_sum 'C30 H28 Br2 N2 O'
_chemical_formula_weight 592.36
_chemical_name_systematic
; 
 ? 
;
_space_group_IT_number 14
_symmetry_cell_setting monoclinic
_symmetry_space_group_name_Hall '-P 2ybc'
_symmetry_space_group_name_H-M 'P 1 21/c 1'
_atom_sites_solution_hydrogens geom
_atom_sites_solution_primary direct
_atom_sites_solution_secondary difmap
_audit_creation_method SHELXL
_cell_angle_alpha 90.00
_cell_angle_beta 91.73(3)
_cell_angle_gamma 90.00
_cell_formula_units_Z 4
_cell_length_a 18.729(4)
_cell_length_b 11.758(2)
_cell_length_c 12.061(2)
_cell_measurement_reflns_used 22181
_cell_measurement_temperature 298(2)
_cell_measurement_theta_max 27.88
_cell_measurement_theta_min 3.80
_cell_volume 2654.8(8)
_computing_structure_refinement 'SHELXL-93 (Sheldrick, 1993)'
_computing_structure_solution 'SHELXS-86 (Sheldrick, 1990)'
_diffrn_ambient_temperature 298(2)
_diffrn_radiation_monochromator graphite
_diffrn_radiation_source 'fine-focus sealed tube'
_diffrn_radiation_type MoK\a
_diffrn_radiation_wavelength 0.71073
_diffrn_reflns_av_R_equivalents 0.0215
_diffrn_reflns_av_sigmaI/netI 0.0380
_diffrn_reflns_limit_h_max 24
_diffrn_reflns_limit_h_min -23
_diffrn_reflns_limit_k_max 15
_diffrn_reflns_limit_k_min -15
_diffrn_reflns_limit_l_max 15
_diffrn_reflns_limit_l_min 0
_diffrn_reflns_number 10883
_diffrn_reflns_theta_max 27.88
_diffrn_reflns_theta_min 3.80
_exptl_absorpt_coefficient_mu 3.079
_exptl_crystal_colour colourless
_exptl_crystal_density_diffrn 1.482
_exptl_crystal_F_000 1200
_exptl_crystal_size_max 0.53
_exptl_crystal_size_mid 0.42
_exptl_crystal_size_min 0.32
_refine_diff_density_max 0.645
_refine_diff_density_min -0.810
_refine_diff_density_rms 0.056
_refine_ls_extinction_coef 0.0017(5)
_refine_ls_extinction_expression Fc^*^=kFc[1+0.001xFc^2^\l^3^/sin(2\q)]^-1/4^
_refine_ls_extinction_method SHELXL
_refine_ls_goodness_of_fit_all 1.059
_refine_ls_goodness_of_fit_obs 1.110
_refine_ls_matrix_type full
_refine_ls_number_parameters 321
_refine_ls_number_reflns 6161
_refine_ls_number_restraints 0
_refine_ls_restrained_S_all 1.059
_refine_ls_restrained_S_obs 1.110
_refine_ls_R_factor_all 0.0607
_refine_ls_R_factor_obs 0.0430
_refine_ls_shift/esd_max 0.001
_refine_ls_shift/esd_mean 0.000
_refine_ls_structure_factor_coef Fsqd
_refine_ls_weighting_details 'w=1/[\s^2^(Fo^2^)+(0.0278P)^2^+2.2982P] where P=(Fo^2^+2Fc^2^)/3'
_refine_ls_weighting_scheme calc
_refine_ls_wR_factor_all 0.0982
_refine_ls_wR_factor_obs 0.0900
_reflns_number_observed 4784
_reflns_number_total 6161
_reflns_observed_criterion >2sigma(I)
_cod_data_source_file ja993363b_1.cif
_cod_data_source_block 1a
_cod_depositor_comments
;
The following automatic conversions were performed:

'_refine_ls_weighting_scheme' value 'calc
w=1/[\s^2^(Fo^2^)+(0.0278P)^2^+2.2982P] where P=(Fo^2^+2Fc^2^)/3' was
changed to 'calc'. New tag '_refine_ls_weighting_details' was
created. The value of the new tag was set to
'w=1/[\s^2^(Fo^2^)+(0.0278P)^2^+2.2982P] where P=(Fo^2^+2Fc^2^)/3'.

Automatic conversion script
Id: cif_fix_values 3143 2015-03-26 13:38:13Z robertas 
;
_cod_database_code 4115902

loop_
_symmetry_equiv_pos_as_xyz
'x, y, z'
'-x, y+1/2, -z+1/2'
'-x, -y, -z'
'x, -y-1/2, z-1/2'

loop_
_atom_site_aniso_label
_atom_site_aniso_U_11
_atom_site_aniso_U_22
_atom_site_aniso_U_33
_atom_site_aniso_U_23
_atom_site_aniso_U_13
_atom_site_aniso_U_12
Br1 0.0531(2) 0.0506(2) 0.0421(2) -0.00559(13) 0.00433(11) -0.00743(13)
Br2 0.0783(3) 0.0679(2) 0.0671(2) -0.0111(2) 0.0146(2) -0.0104(2)
N1 0.0324(11) 0.0512(13) 0.0473(12) -0.0029(11) 0.0036(9) 0.0068(10)
C2 0.040(2) 0.080(2) 0.058(2) -0.006(2) -0.0045(14) 0.012(2)
C3 0.060(2) 0.094(3) 0.066(2) 0.007(2) -0.010(2) 0.034(2)
C4 0.087(3) 0.069(2) 0.089(3) 0.001(2) -0.010(2) 0.038(2)
C5 0.072(2) 0.056(2) 0.075(2) -0.011(2) -0.007(2) 0.023(2)
C6 0.0422(14) 0.050(2) 0.0487(15) -0.0035(13) 0.0059(12) 0.0102(12)
C7 0.0424(15) 0.0442(15) 0.051(2) -0.0059(13) -0.0005(12) 0.0059(12)
C8 0.058(2) 0.061(2) 0.058(2) 0.000(2) -0.0003(15) -0.003(2)
C9 0.105(3) 0.058(2) 0.064(2) 0.009(2) -0.024(2) -0.003(2)
C10 0.075(3) 0.056(2) 0.098(3) -0.014(2) -0.043(2) 0.008(2)
C11 0.049(2) 0.063(2) 0.096(3) -0.018(2) -0.012(2) 0.001(2)
C12 0.051(2) 0.052(2) 0.065(2) -0.008(2) 0.0004(14) -0.0025(14)
C13 0.0370(14) 0.0448(15) 0.056(2) -0.0046(13) 0.0014(12) 0.0019(11)
C14 0.0370(13) 0.0367(13) 0.0458(14) -0.0070(11) 0.0024(11) 0.0021(11)
C15 0.0406(13) 0.0348(13) 0.0372(12) -0.0026(10) 0.0080(10) -0.0012(10)
C16 0.0372(12) 0.0293(11) 0.0407(13) -0.0058(10) 0.0051(10) 0.0002(10)
C17 0.0403(14) 0.0404(14) 0.052(2) 0.0020(12) 0.0123(12) 0.0008(11)
C18 0.061(2) 0.048(2) 0.048(2) 0.0127(13) 0.0162(13) 0.0084(14)
C19 0.053(2) 0.046(2) 0.0470(15) 0.0044(13) 0.0026(12) 0.0122(13)
C20 0.0404(14) 0.0412(14) 0.0389(13) -0.0075(11) 0.0023(10) 0.0023(11)
N21 0.0340(11) 0.0351(10) 0.0368(10) 0.0002(9) -0.0009(8) 0.0027(8)
C22 0.0382(14) 0.0431(14) 0.0475(15) -0.0015(12) -0.0023(11) -0.0010(11)
C23 0.0367(14) 0.054(2) 0.055(2) 0.0041(14) 0.0055(12) 0.0022(12)
C24 0.049(2) 0.049(2) 0.0470(15) 0.0014(13) 0.0109(12) 0.0110(13)
C25 0.049(2) 0.0412(14) 0.0425(14) -0.0075(12) 0.0015(12) 0.0038(12)
C26 0.0393(13) 0.0358(12) 0.0364(12) 0.0012(11) -0.0018(10) 0.0015(10)
C27 0.0391(14) 0.0389(14) 0.051(2) -0.0102(12) -0.0009(11) -0.0004(11)
C28 0.053(2) 0.058(2) 0.063(2) -0.016(2) -0.0119(14) 0.0019(15)
C29 0.050(2) 0.081(3) 0.115(3) -0.030(3) -0.033(2) 0.010(2)
C30 0.036(2) 0.092(3) 0.145(4) -0.032(3) 0.008(2) -0.008(2)
C31 0.051(2) 0.079(3) 0.102(3) -0.014(2) 0.022(2) -0.016(2)
C32 0.045(2) 0.059(2) 0.067(2) 0.000(2) 0.0054(14) -0.0081(14)
O1A 0.090(3) 0.119(6) 0.153(9) 0.038(6) -0.006(5) -0.009(4)
O1B 0.090(3) 0.119(6) 0.153(9) 0.038(6) -0.006(5) -0.009(4)

loop_
_atom_site_label
_atom_site_type_symbol
_atom_site_fract_x
_atom_site_fract_y
_atom_site_fract_z
_atom_site_U_iso_or_equiv
_atom_site_thermal_displace_type
_atom_site_occupancy
_atom_site_calc_flag
_atom_site_refinement_flags
Br1 Br 0.51741(2) 0.07405(3) 0.74674(2) 0.04855(11) Uani 1 d .
Br2 Br 0.96031(2) 0.07071(3) 0.72158(3) 0.07085(14) Uani 1 d .
N1 N 0.11054(11) 0.1381(2) 0.5545(2) 0.0436(5) Uani 1 d .
C2 C 0.0583(2) 0.1652(3) 0.4801(3) 0.0596(8) Uani 1 d .
H2 H 0.0388 0.1090 0.4342 0.072 Uiso 1 calc .
C3 C 0.0336(2) 0.2747(4) 0.4711(3) 0.0735(11) Uani 1 d .
H3 H -0.0016 0.2935 0.4182 0.088 Uiso 1 calc .
C4 C 0.0611(2) 0.3548(4) 0.5405(4) 0.0818(12) Uani 1 d .
H4 H 0.0440 0.4290 0.5367 0.098 Uiso 1 calc .
C5 C 0.1140(2) 0.3269(3) 0.6164(3) 0.0679(9) Uani 1 d .
H5 H 0.1330 0.3826 0.6635 0.081 Uiso 1 calc .
C6 C 0.13924(15) 0.2179(3) 0.6235(2) 0.0470(6) Uani 1 d .
C7 C 0.19786(15) 0.1860(2) 0.7036(2) 0.0459(6) Uani 1 d .
C8 C 0.1844(2) 0.1248(3) 0.7972(3) 0.0590(8) Uani 1 d .
H8 H 0.1380 0.1031 0.8128 0.071 Uiso 1 calc .
C9 C 0.2412(3) 0.0954(3) 0.8688(3) 0.0763(11) Uani 1 d .
H9 H 0.2329 0.0540 0.9328 0.092 Uiso 1 calc .
C10 C 0.3092(2) 0.1275(3) 0.8450(4) 0.0774(12) Uani 1 d .
H10 H 0.3470 0.1071 0.8927 0.093 Uiso 1 calc .
C11 C 0.3223(2) 0.1888(3) 0.7525(4) 0.0697(10) Uani 1 d .
H11 H 0.3688 0.2094 0.7367 0.084 Uiso 1 calc .
C12 C 0.2668(2) 0.2204(3) 0.6823(3) 0.0561(7) Uani 1 d .
H12 H 0.2755 0.2649 0.6204 0.067 Uiso 1 calc .
C13 C 0.13518(14) 0.0175(2) 0.5588(2) 0.0460(6) Uani 1 d .
H13A H 0.1051 -0.0280 0.5093 0.055 Uiso 1 calc .
H13B H 0.1304 -0.0116 0.6334 0.055 Uiso 1 calc .
C14 C 0.21175(13) 0.0064(2) 0.5257(2) 0.0398(6) Uani 1 d .
C15 C 0.25967(14) -0.0540(2) 0.5925(2) 0.0374(5) Uani 1 d .
H15 H 0.2445 -0.0854 0.6586 0.045 Uiso 1 calc .
C16 C 0.33015(13) -0.0682(2) 0.5621(2) 0.0356(5) Uani 1 d .
C17 C 0.35159(14) -0.0209(2) 0.4633(2) 0.0440(6) Uani 1 d .
H17 H 0.3986 -0.0293 0.4421 0.053 Uiso 1 calc .
C18 C 0.3040(2) 0.0383(3) 0.3963(2) 0.0521(7) Uani 1 d .
H18 H 0.3188 0.0688 0.3297 0.062 Uiso 1 calc .
C19 C 0.2342(2) 0.0527(2) 0.4273(2) 0.0486(7) Uani 1 d .
H19 H 0.2024 0.0936 0.3821 0.058 Uiso 1 calc .
C20 C 0.38229(14) -0.1331(2) 0.6351(2) 0.0401(6) Uani 1 d .
H20A H 0.4120 -0.0799 0.6771 0.048 Uiso 1 calc .
H20B H 0.3563 -0.1787 0.6873 0.048 Uiso 1 calc .
N21 N 0.42839(10) -0.2083(2) 0.5687(2) 0.0353(4) Uani 1 d .
C22 C 0.49848(14) -0.1830(2) 0.5651(2) 0.0430(6) Uani 1 d .
H22 H 0.5168 -0.1227 0.6070 0.052 Uiso 1 calc .
C23 C 0.54281(15) -0.2449(3) 0.5006(3) 0.0484(7) Uani 1 d .
H23 H 0.5910 -0.2264 0.4979 0.058 Uiso 1 calc .
C24 C 0.5160(2) -0.3343(3) 0.4400(2) 0.0481(7) Uani 1 d .
H24 H 0.5456 -0.3769 0.3955 0.058 Uiso 1 calc .
C25 C 0.44455(15) -0.3602(2) 0.4456(2) 0.0442(6) Uani 1 d .
H25 H 0.4260 -0.4211 0.4049 0.053 Uiso 1 calc .
C26 C 0.39997(13) -0.2973(2) 0.5110(2) 0.0372(5) Uani 1 d .
C27 C 0.32267(14) -0.3204(2) 0.5189(2) 0.0430(6) Uani 1 d .
C28 C 0.2768(2) -0.2912(3) 0.4312(3) 0.0582(8) Uani 1 d .
H28 H 0.2947 -0.2624 0.3658 0.070 Uiso 1 calc .
C29 C 0.2038(2) -0.3057(4) 0.4425(4) 0.0830(13) Uani 1 d .
H29 H 0.1724 -0.2861 0.3844 0.100 Uiso 1 calc .
C30 C 0.1780(2) -0.3486(4) 0.5388(5) 0.0909(15) Uani 1 d .
H30 H 0.1289 -0.3566 0.5461 0.109 Uiso 1 calc .
C31 C 0.2230(2) -0.3799(4) 0.6240(4) 0.0770(11) Uani 1 d .
H31 H 0.2047 -0.4099 0.6886 0.092 Uiso 1 calc .
C32 C 0.2960(2) -0.3672(3) 0.6146(3) 0.0569(8) Uani 1 d .
H32 H 0.3270 -0.3898 0.6722 0.068 Uiso 1 calc .
O1A O 0.0722(4) -0.1549(11) 0.7438(13) 0.121(4) Uani 0.75(3) d P
O1B O 0.0663(14) -0.1156(28) 0.7983(33) 0.121(4) Uani 0.25(3) d P

loop_
_atom_type_symbol
_atom_type_description
_atom_type_scat_dispersion_real
_atom_type_scat_dispersion_imag
_atom_type_scat_source
C C 0.0033 0.0016 'International Tables Vol C Tables 4.2.6.8 and 6.1.1.4'
H H 0.0000 0.0000 'International Tables Vol C Tables 4.2.6.8 and 6.1.1.4'
N N 0.0061 0.0033 'International Tables Vol C Tables 4.2.6.8 and 6.1.1.4'
Br Br -0.2901 2.4595 'International Tables Vol C Tables 4.2.6.8 and 6.1.1.4'
O O 0.0106 0.0060 'International Tables Vol C Tables 4.2.6.8 and 6.1.1.4'

loop_
_geom_angle_atom_site_label_1
_geom_angle_atom_site_label_2
_geom_angle_atom_site_label_3
_geom_angle
C2 N1 C6 120.8(3)
C2 N1 C13 117.8(3)
C6 N1 C13 121.4(2)
N1 C2 C3 120.8(3)
N1 C2 H2 119.6(3)
C3 C2 H2 119.6(3)
C4 C3 C2 118.9(3)
C4 C3 H3 120.5(4)
C2 C3 H3 120.5(4)
C3 C4 C5 120.1(3)
C3 C4 H4 119.9(4)
C5 C4 H4 119.9(4)
C6 C5 C4 120.5(3)
C6 C5 H5 119.7(3)
C4 C5 H5 119.7(3)
N1 C6 C5 118.7(3)
N1 C6 C7 119.7(2)
C5 C6 C7 121.6(3)
C8 C7 C12 120.2(3)
C8 C7 C6 121.1(3)
C12 C7 C6 118.7(3)
C7 C8 C9 119.0(3)
C7 C8 H8 120.5(3)
C9 C8 H8 120.5(4)
C10 C9 C8 120.0(4)
C10 C9 H9 120.0(4)
C8 C9 H9 120.0(5)
C11 C10 C9 120.8(3)
C11 C10 H10 119.6(5)
C9 C10 H10 119.6(5)
C10 C11 C12 119.9(3)
C10 C11 H11 120.0(4)
C12 C11 H11 120.0(4)
C11 C12 C7 120.0(3)
C11 C12 H12 120.0(3)
C7 C12 H12 120.0(3)
N1 C13 C14 111.7(2)
N1 C13 H13A 109.3(2)
C14 C13 H13A 109.3(2)
N1 C13 H13B 109.3(2)
C14 C13 H13B 109.3(2)
H13A C13 H13B 107.9(3)
C19 C14 C15 119.5(2)
C19 C14 C13 120.7(2)
C15 C14 C13 119.8(2)
C14 C15 C16 120.8(2)
C14 C15 H15 119.6(3)
C16 C15 H15 119.6(3)
C17 C16 C15 118.7(2)
C17 C16 C20 120.5(2)
C15 C16 C20 120.8(2)
C18 C17 C16 120.6(2)
C18 C17 H17 119.7(3)
C16 C17 H17 119.7(3)
C17 C18 C19 120.4(3)
C17 C18 H18 119.8(3)
C19 C18 H18 119.8(3)
C18 C19 C14 120.0(3)
C18 C19 H19 120.0(3)
C14 C19 H19 120.0(3)
N21 C20 C16 111.4(2)
N21 C20 H20A 109.4(2)
C16 C20 H20A 109.4(2)
N21 C20 H20B 109.4(2)
C16 C20 H20B 109.4(2)
H20A C20 H20B 108.0(2)
C22 N21 C26 121.4(2)
C22 N21 C20 117.9(2)
C26 N21 C20 120.7(2)
N21 C22 C23 120.7(3)
N21 C22 H22 119.7(3)
C23 C22 H22 119.7(3)
C22 C23 C24 119.6(3)
C22 C23 H23 120.2(3)
C24 C23 H23 120.2(3)
C23 C24 C25 119.1(3)
C23 C24 H24 120.5(3)
C25 C24 H24 120.5(3)
C24 C25 C26 121.0(3)
C24 C25 H25 119.5(3)
C26 C25 H25 119.5(3)
N21 C26 C25 118.1(2)
N21 C26 C27 118.6(2)
C25 C26 C27 123.2(2)
C28 C27 C32 120.3(3)
C28 C27 C26 119.4(3)
C32 C27 C26 120.3(3)
C27 C28 C29 119.0(4)
C27 C28 H28 120.5(3)
C29 C28 H28 120.5(4)
C30 C29 C28 120.2(4)
C30 C29 H29 119.9(5)
C28 C29 H29 119.9(5)
C31 C30 C29 121.0(3)
C31 C30 H30 119.5(6)
C29 C30 H30 119.5(6)
C30 C31 C32 120.0(4)
C30 C31 H31 120.0(4)
C32 C31 H31 120.0(4)
C31 C32 C27 119.5(3)
C31 C32 H32 120.2(4)
C27 C32 H32 120.2(3)

loop_
_geom_bond_atom_site_label_1
_geom_bond_atom_site_label_2
_geom_bond_distance
N1 C2 1.346(4)
N1 C6 1.355(4)
N1 C13 1.491(4)
C2 C3 1.371(5)
C2 H2 0.930(3)
C3 C4 1.352(6)
C3 H3 0.930(3)
C4 C5 1.369(5)
C4 H4 0.930(4)
C5 C6 1.368(4)
C5 H5 0.930(4)
C6 C7 1.488(4)
C7 C8 1.369(4)
C7 C12 1.385(4)
C8 C9 1.393(5)
C8 H8 0.930(3)
C9 C10 1.367(6)
C9 H9 0.930(4)
C10 C11 1.357(6)
C10 H10 0.930(3)
C11 C12 1.372(5)
C11 H11 0.930(4)
C12 H12 0.930(3)
C13 C14 1.506(4)
C13 H13A 0.970(3)
C13 H13B 0.970(3)
C14 C19 1.383(4)
C14 C15 1.384(4)
C15 C16 1.391(3)
C15 H15 0.930(2)
C16 C17 1.386(4)
C16 C20 1.502(4)
C17 C18 1.374(4)
C17 H17 0.930(3)
C18 C19 1.380(4)
C18 H18 0.930(3)
C19 H19 0.930(3)
C20 N21 1.487(3)
C20 H20A 0.970(3)
C20 H20B 0.970(3)
N21 C22 1.348(3)
N21 C26 1.356(3)
C22 C23 1.365(4)
C22 H22 0.930(3)
C23 C24 1.367(4)
C23 H23 0.930(3)
C24 C25 1.376(4)
C24 H24 0.930(3)
C25 C26 1.380(4)
C25 H25 0.930(3)
C26 C27 1.479(4)
C27 C28 1.385(4)
C27 C32 1.386(4)
C28 C29 1.389(5)
C28 H28 0.930(4)
C29 C30 1.368(7)
C29 H29 0.930(4)
C30 C31 1.361(7)
C30 H30 0.930(4)
C31 C32 1.384(5)
C31 H31 0.930(4)
C32 H32 0.930(3)
O1A O1B 0.81(3)
